data_2211146
loop_
_publ_author_name
'Yang, Ming-Hua'
'Yang, Guo-Bing'
'Zheng, Yun-Fa'
'Zhang, Chun-Niu'

_publ_section_title (<i>E</i>)-1,5-Dimethyl-4-(4-methylbenzylideneamino)-2-phenyl-1<i>H</i>-pyrazol-3(2<i>H</i>)-one
_journal_coeditor_code OB2075
_journal_issue 11
_journal_name_full 'Acta Crystallographica Section E'
_journal_page_first o4944
_journal_page_last o4945
_journal_paper_doi 10.1107/S1600536806041080
_journal_volume 62
_journal_year 2006
_chemical_formula_moiety 'C19 H19 N3 O'
_chemical_formula_sum 'C19 H19 N3 O'
_chemical_formula_weight 305.37
_chemical_name_systematic
;
(E)-4-(4-methylbenzylideneamino)-1, 5-dimethyl-2-phenyl-1H-pyrazol-3(2H)-one
;
_space_group_IT_number 61
_symmetry_cell_setting orthorhombic
_symmetry_space_group_name_Hall '-P 2ac 2ab'
_symmetry_space_group_name_H-M 'P b c a'
_atom_sites_solution_hydrogens geom
_atom_sites_solution_primary direct
_atom_sites_solution_secondary difmap
_cell_angle_alpha 90.00
_cell_angle_beta 90.00
_cell_angle_gamma 90.00
_cell_formula_units_Z 8
_cell_length_a 6.9966(8)
_cell_length_b 17.994(2)
_cell_length_c 26.469(3)
_cell_measurement_reflns_used 3564
_cell_measurement_temperature 291(2)
_cell_measurement_theta_max 21.89
_cell_measurement_theta_min 2.39
_cell_volume 3332.4(7)
_computing_cell_refinement 'SAINT (Bruker, 2000)'
_computing_data_collection 'SMART (Bruker, 2000)'
_computing_data_reduction SAINT
_computing_molecular_graphics SHELXTL
_computing_publication_material SHELXTL
_computing_structure_refinement SHELXTL
_computing_structure_solution 'SHELXTL (Bruker, 2000)'
_diffrn_ambient_temperature 291(2)
_diffrn_measured_fraction_theta_full 0.992
_diffrn_measured_fraction_theta_max 0.992
_diffrn_measurement_device_type 'Bruker SMART Apex CCD'
_diffrn_measurement_method '\f and omega scans'
_diffrn_radiation_monochromator graphite
_diffrn_radiation_source 'sealed tube'
_diffrn_radiation_type MoK\a
_diffrn_radiation_wavelength 0.71073
_diffrn_reflns_av_R_equivalents 0.0584
_diffrn_reflns_av_sigmaI/netI 0.0660
_diffrn_reflns_limit_h_max 8
_diffrn_reflns_limit_h_min -8
_diffrn_reflns_limit_k_max 22
_diffrn_reflns_limit_k_min -22
_diffrn_reflns_limit_l_max 32
_diffrn_reflns_limit_l_min -32
_diffrn_reflns_number 20184
_diffrn_reflns_theta_full 26.00
_diffrn_reflns_theta_max 26.00
_diffrn_reflns_theta_min 2.26
_exptl_absorpt_coefficient_mu 0.077
_exptl_absorpt_correction_T_max 0.98
_exptl_absorpt_correction_T_min 0.97
_exptl_absorpt_correction_type multi-scan
_exptl_absorpt_process_details '(SADABS; Bruker, 2000)'
_exptl_crystal_colour yellow
_exptl_crystal_density_diffrn 1.217
_exptl_crystal_density_method 'not measured'
_exptl_crystal_description block
_exptl_crystal_F_000 1296
_exptl_crystal_size_max 0.32
_exptl_crystal_size_mid 0.26
_exptl_crystal_size_min 0.24
_refine_diff_density_max 0.238
_refine_diff_density_min -0.126
_refine_ls_extinction_method none
_refine_ls_goodness_of_fit_ref 1.081
_refine_ls_hydrogen_treatment constr
_refine_ls_matrix_type full
_refine_ls_number_parameters 211
_refine_ls_number_reflns 3255
_refine_ls_number_restraints 150
_refine_ls_restrained_S_all 1.327
_refine_ls_R_factor_all 0.0918
_refine_ls_R_factor_gt 0.0508
_refine_ls_shift/su_max 0.000
_refine_ls_shift/su_mean 0.000
_refine_ls_structure_factor_coef Fsqd
_refine_ls_weighting_details 'calc w=1/[\s^2^(Fo^2^)+(0.02P)^2^] where P=(Fo^2^+2Fc^2^)/3'
_refine_ls_weighting_scheme calc
_refine_ls_wR_factor_gt 0.0798
_refine_ls_wR_factor_ref 0.0837
_reflns_number_gt 1799
_reflns_number_total 3255
_reflns_threshold_expression >2\s(I)
_cod_data_source_file ob2075.cif
_cod_data_source_block I
_cod_depositor_comments
;
The following automatic conversions were performed:
'_symmetry_cell_setting' value 'Orthorhombic' changed to 'orthorhombic'
according to '/home/saulius/struct/CIF-dictionaries/cif_core.dic'
dictionary named 'cif_core.dic' version 2.4.1 from 2010-06-29.

Automatic conversion script
Id: cif_fix_enum 1527 2010-12-29 10:47:43Z saulius 

The following automatic conversions were performed:

'_symmetry_cell_setting' value 'Orthorhombic' changed to
'orthorhombic' according to
/home/saulius/struct/CIF-dictionaries/cif_core.dic dictionary named
'cif_core.dic' version 2.4.1 from 2010-06-29.

Automatic conversion script
Id: cif_fix_values 1715 2011-07-08 13:25:40Z adriana 
;
_cod_original_cell_volume 3332.3(7)
_cod_original_sg_symbol_Hall '-P 2ac 2ab '
_cod_original_sg_symbol_H-M 'P b c a '
_cod_database_code 2211146
_cod_database_fobs_code 2211146

loop_
_symmetry_equiv_pos_as_xyz
'x, y, z'
'-x+1/2, -y, z+1/2'
'-x, y+1/2, -z+1/2'
'x+1/2, -y+1/2, -z'
'-x, -y, -z'
'x-1/2, y, -z-1/2'
'x, -y-1/2, z-1/2'
'-x-1/2, y-1/2, z'

loop_
_atom_site_type_symbol
_atom_site_label
_atom_site_fract_x
_atom_site_fract_y
_atom_site_fract_z
_atom_site_U_iso_or_equiv
_atom_site_adp_type
_atom_site_calc_flag
_atom_site_refinement_flags
_atom_site_occupancy
C C1 0.4453(3) 0.24467(14) 0.64994(8) 0.0528(5) Uani d U 1
C C2 0.4641(4) 0.32168(15) 0.64718(9) 0.0631(6) Uani d U 1
H H2 0.5407 0.3433 0.6225 0.076 Uiso calc R 1
C C3 0.3670(4) 0.36576(17) 0.68178(10) 0.0775(7) Uani d U 1
H H3 0.3786 0.4172 0.6804 0.093 Uiso calc R 1
C C4 0.2536(4) 0.33327(19) 0.71810(11) 0.0808(7) Uani d U 1
H H4 0.1887 0.3630 0.7412 0.097 Uiso calc R 1
C C5 0.2358(4) 0.25784(17) 0.72058(10) 0.0741(7) Uani d U 1
H H5 0.1586 0.2366 0.7452 0.089 Uiso calc R 1
C C6 0.3318(4) 0.21280(16) 0.68664(9) 0.0656(6) Uani d U 1
H H6 0.3198 0.1614 0.6885 0.079 Uiso calc R 1
C C7 0.4330(3) 0.15234(13) 0.58073(8) 0.0501(5) Uani d U 1
C C8 0.5553(3) 0.14420(13) 0.53766(8) 0.0469(5) Uani d U 1
C C9 0.7177(3) 0.18406(12) 0.54635(8) 0.0476(5) Uani d U 1
C C10 0.3636(4) 0.07488(12) 0.48357(9) 0.0544(5) Uani d U 1
H H10 0.2757 0.0704 0.5098 0.065 Uiso calc R 1
C C11 0.3197(3) 0.04164(12) 0.43456(9) 0.0531(5) Uani d U 1
C C12 0.1463(4) 0.00740(13) 0.42664(9) 0.0593(6) Uani d U 1
H H12 0.0571 0.0060 0.4527 0.071 Uiso calc R 1
C C13 0.1024(4) -0.02473(13) 0.38096(9) 0.0634(6) Uani d U 1
H H13 -0.0159 -0.0476 0.3772 0.076 Uiso calc R 1
C C14 0.2272(4) -0.02441(14) 0.34018(10) 0.0670(6) Uani d U 1
C C15 0.4003(4) 0.01168(15) 0.34963(10) 0.0726(6) Uani d U 1
H H15 0.4890 0.0141 0.3235 0.087 Uiso calc R 1
C C16 0.4479(4) 0.04373(14) 0.39496(9) 0.0672(6) Uani d U 1
H H16 0.5659 0.0667 0.3990 0.081 Uiso calc R 1
C C17 0.8697(3) 0.23933(14) 0.62273(9) 0.0672(7) Uani d U 1
H H17A 0.9271 0.1941 0.6345 0.101 Uiso calc R 1
H H17B 0.8282 0.2683 0.6511 0.101 Uiso calc R 1
H H17C 0.9616 0.2671 0.6035 0.101 Uiso calc R 1
C C18 0.8914(4) 0.18859(14) 0.51411(9) 0.0678(7) Uani d U 1
H H18A 0.9963 0.1649 0.5310 0.102 Uiso calc R 1
H H18B 0.9222 0.2398 0.5080 0.102 Uiso calc R 1
H H18C 0.8677 0.1640 0.4825 0.102 Uiso calc R 1
C C19 0.1821(5) -0.05746(18) 0.29144(10) 0.0957(9) Uani d U 1
H H19A 0.0546 -0.0772 0.2922 0.144 Uiso calc R 1
H H19B 0.2709 -0.0968 0.2844 0.144 Uiso calc R 1
H H19C 0.1910 -0.0202 0.2656 0.144 Uiso calc R 1
N N1 0.5377(3) 0.19725(10) 0.61479(7) 0.0514(4) Uani d U 1
N N2 0.7054(2) 0.22177(10) 0.59076(7) 0.0510(4) Uani d U 1
N N3 0.5197(3) 0.11003(10) 0.49139(7) 0.0535(5) Uani d U 1
O O1 0.2687(2) 0.13124(9) 0.58937(6) 0.0662(5) Uani d U 1

loop_
_atom_site_aniso_label
_atom_site_aniso_U_11
_atom_site_aniso_U_22
_atom_site_aniso_U_33
_atom_site_aniso_U_12
_atom_site_aniso_U_13
_atom_site_aniso_U_23
C1 0.0396(10) 0.0672(11) 0.0515(11) -0.0016(10) -0.0019(9) 0.0009(9)
C2 0.0516(12) 0.0727(13) 0.0650(12) 0.0010(11) 0.0016(11) 0.0005(11)
C3 0.0643(14) 0.0852(15) 0.0830(14) 0.0062(13) 0.0052(12) -0.0082(13)
C4 0.0651(14) 0.1012(16) 0.0761(14) 0.0094(13) 0.0055(12) -0.0091(13)
C5 0.0588(13) 0.0997(16) 0.0638(13) -0.0051(12) 0.0075(11) 0.0045(12)
C6 0.0518(13) 0.0858(14) 0.0591(12) -0.0046(11) 0.0005(10) 0.0069(12)
C7 0.0374(11) 0.0542(11) 0.0588(11) -0.0023(9) -0.0001(9) 0.0057(9)
C8 0.0380(10) 0.0479(10) 0.0549(10) 0.0006(8) -0.0022(9) 0.0056(9)
C9 0.0362(10) 0.0517(11) 0.0548(11) 0.0011(9) 0.0026(9) 0.0040(9)
C10 0.0527(12) 0.0517(12) 0.0587(12) 0.0019(10) 0.0022(10) 0.0030(10)
C11 0.0503(11) 0.0528(11) 0.0562(11) -0.0028(9) -0.0001(9) 0.0007(9)
C12 0.0577(13) 0.0614(13) 0.0587(12) -0.0061(11) 0.0024(11) 0.0065(10)
C13 0.0626(13) 0.0653(13) 0.0623(13) -0.0105(11) -0.0064(11) 0.0015(10)
C14 0.0719(14) 0.0707(14) 0.0584(12) -0.0106(11) -0.0059(12) -0.0046(11)
C15 0.0703(14) 0.0849(15) 0.0626(13) -0.0112(12) 0.0042(12) -0.0087(11)
C16 0.0564(13) 0.0771(13) 0.0682(13) -0.0125(11) 0.0035(11) -0.0064(11)
C17 0.0431(14) 0.0772(18) 0.0812(17) -0.0104(13) -0.0115(13) -0.0036(13)
C18 0.0557(16) 0.0731(18) 0.0746(16) -0.0078(13) 0.0169(13) 0.0011(13)
C19 0.106(2) 0.108(2) 0.0730(19) -0.0228(19) -0.0098(17) -0.0172(16)
N1 0.0375(9) 0.0614(10) 0.0553(9) -0.0061(8) 0.0025(8) 0.0005(8)
N2 0.0329(9) 0.0596(10) 0.0603(10) -0.0060(8) -0.0008(8) 0.0017(8)
N3 0.0482(10) 0.0521(10) 0.0601(10) 0.0008(8) -0.0009(9) 0.0032(8)
O1 0.0414(10) 0.0808(12) 0.0766(11) -0.0158(8) 0.0073(8) -0.0071(9)

loop_
_atom_type_symbol
_atom_type_description
_atom_type_scat_dispersion_real
_atom_type_scat_dispersion_imag
_atom_type_scat_source
C C 0.0033 0.0016 'International Tables Vol C Tables 4.2.6.8 and 6.1.1.4'
H H 0.0000 0.0000 'International Tables Vol C Tables 4.2.6.8 and 6.1.1.4'
N N 0.0061 0.0033 'International Tables Vol C Tables 4.2.6.8 and 6.1.1.4'
O O 0.0106 0.0060 'International Tables Vol C Tables 4.2.6.8 and 6.1.1.4'

loop_
_geom_angle_atom_site_label_1
_geom_angle_atom_site_label_2
_geom_angle_atom_site_label_3
_geom_angle
C6 C1 C2 120.3(2)
C6 C1 N1 118.3(2)
C2 C1 N1 121.4(2)
C3 C2 C1 119.1(3)
C3 C2 H2 120.4
C1 C2 H2 120.4
C4 C3 C2 120.0(3)
C4 C3 H3 120.0
C2 C3 H3 120.0
C5 C4 C3 120.6(3)
C5 C4 H4 119.7
C3 C4 H4 119.7
C4 C5 C6 120.5(3)
C4 C5 H5 119.8
C6 C5 H5 119.8
C1 C6 C5 119.5(3)
C1 C6 H6 120.2
C5 C6 H6 120.2
O1 C7 N1 122.7(2)
O1 C7 C8 132.3(2)
N1 C7 C8 104.83(18)
C9 C8 N3 122.0(2)
C9 C8 C7 108.1(2)
N3 C8 C7 129.6(2)
N2 C9 C8 110.8(2)
N2 C9 C18 121.4(2)
C8 C9 C18 127.8(2)
N3 C10 C11 121.7(2)
N3 C10 H10 119.2
C11 C10 H10 119.2
C12 C11 C16 118.0(2)
C12 C11 C10 120.2(2)
C16 C11 C10 121.8(2)
C13 C12 C11 121.2(2)
C13 C12 H12 119.4
C11 C12 H12 119.4
C12 C13 C14 122.8(2)
C12 C13 H13 118.6
C14 C13 H13 118.6
C13 C14 C15 114.1(2)
C13 C14 C19 123.4(3)
C15 C14 C19 122.5(3)
C16 C15 C14 124.2(3)
C16 C15 H15 117.9
C14 C15 H15 117.9
C15 C16 C11 119.7(2)
C15 C16 H16 120.2
C11 C16 H16 120.2
N2 C17 H17A 109.5
N2 C17 H17B 109.5
H17A C17 H17B 109.5
N2 C17 H17C 109.5
H17A C17 H17C 109.5
H17B C17 H17C 109.5
C9 C18 H18A 109.5
C9 C18 H18B 109.5
H18A C18 H18B 109.5
C9 C18 H18C 109.5
H18A C18 H18C 109.5
H18B C18 H18C 109.5
C14 C19 H19A 109.5
C14 C19 H19B 109.5
H19A C19 H19B 109.5
C14 C19 H19C 109.5
H19A C19 H19C 109.5
H19B C19 H19C 109.5
N2 N1 C7 108.86(17)
N2 N1 C1 119.23(18)
C7 N1 C1 121.71(18)
C9 N2 N1 106.69(17)
C9 N2 C17 123.96(19)
N1 N2 C17 117.54(18)
C10 N3 C8 120.9(2)

loop_
_geom_bond_atom_site_label_1
_geom_bond_atom_site_label_2
_geom_bond_distance
C1 C6 1.380(3)
C1 C2 1.394(3)
C1 N1 1.418(3)
C2 C3 1.389(3)
C2 H2 0.9300
C3 C4 1.377(4)
C3 H3 0.9300
C4 C5 1.364(4)
C4 H4 0.9300
C5 C6 1.384(3)
C5 H5 0.9300
C6 H6 0.9300
C7 O1 1.232(2)
C7 N1 1.415(3)
C7 C8 1.433(3)
C8 C9 1.363(3)
C8 N3 1.393(3)
C9 N2 1.360(3)
C9 C18 1.487(3)
C10 N3 1.279(3)
C10 C11 1.461(3)
C10 H10 0.9300
C11 C12 1.377(3)
C11 C16 1.380(3)
C12 C13 1.375(3)
C12 H12 0.9300
C13 C14 1.388(3)
C13 H13 0.9300
C14 C15 1.397(3)
C14 C19 1.455(3)
C15 C16 1.372(3)
C15 H15 0.9300
C16 H16 0.9300
C17 N2 1.462(3)
C17 H17A 0.9600
C17 H17B 0.9600
C17 H17C 0.9600
C18 H18A 0.9600
C18 H18B 0.9600
C18 H18C 0.9600
C19 H19A 0.9600
C19 H19B 0.9600
C19 H19C 0.9600
N1 N2 1.406(2)

loop_
_geom_hbond_atom_site_label_D
_geom_hbond_atom_site_label_H
_geom_hbond_atom_site_label_A
_geom_hbond_site_symmetry_A
_geom_hbond_distance_DH
_geom_hbond_distance_HA
_geom_hbond_distance_DA
_geom_hbond_angle_DHA
_geom_hbond_publ_flag
C13 H13 O1 5_556 0.93 2.48 3.321(3) 149.8 yes
C18 H18A O1 1_655 0.96 2.53 3.465(4) 165.5 yes

loop_
_cod_related_entry_id
_cod_related_entry_database
_cod_related_entry_code
1 ChemSpider 21509778
